data_7018899
loop_
_publ_author_name
'Harford, Philip J.'
'Haywood, Joanna'
'Smith, Matthew R.'
'Bhawal, Benjamin N.'
'Raithby, Paul R.'
'Uchiyama, Masanobu'
'Wheatley, Andrew E. H.'

_publ_section_title
;
 Expanding the tools available for direct ortho cupration -- targeting
 lithium phosphidocuprates
;
_journal_issue 20
_journal_name_full 'Dalton Transactions'
_journal_page_first 6148
_journal_paper_doi 10.1039/c2dt12415g
_journal_volume 41
_journal_year 2012
_chemical_formula_moiety 'C72 H60 Cu4 P6, 2(C16 H32 Li O4)'
_chemical_formula_sum 'C104 H124 Cu4 Li2 O8 P6'
_chemical_formula_weight 1955.89
_chemical_name_systematic
;
?
;
_space_group_IT_number 159
_symmetry_cell_setting trigonal
_symmetry_space_group_name_Hall 'P 3 -2c'
_symmetry_space_group_name_H-M 'P 3 1 c'
_atom_sites_solution_hydrogens geom
_atom_sites_solution_primary direct
_atom_sites_solution_secondary difmap
_audit_creation_method SHELXL-97
_cell_angle_alpha 90.00
_cell_angle_beta 90.00
_cell_angle_gamma 120.00
_cell_formula_units_Z 2
_cell_length_a 15.4214(3)
_cell_length_b 15.4214(3)
_cell_length_c 25.0344(5)
_cell_measurement_reflns_used 7653
_cell_measurement_temperature 150(2)
_cell_measurement_theta_max 30.4400
_cell_measurement_theta_min 3.4510
_cell_volume 5156.03(18)
_computing_cell_refinement
;
CrysAlisPro, Oxford Diffraction Ltd.,
Version 1.171.34.9 (release 08-12-2009 CrysAlis171 .NET)
(compiled Dec 8 2009,17:31:18)
;
_computing_data_collection
;
CrysAlisPro, Oxford Diffraction Ltd.,
Version 1.171.34.9 (release 08-12-2009 CrysAlis171 .NET)
(compiled Dec 8 2009,17:31:18)
;
_computing_data_reduction
;
CrysAlisPro, Oxford Diffraction Ltd.,
Version 1.171.34.9 (release 08-12-2009 CrysAlis171 .NET)
(compiled Dec 8 2009,17:31:18)
;
_computing_publication_material 'SHELXL-97 (Sheldrick 1997)'
_computing_structure_refinement 'SHELXL-97 (Sheldrick 1997)'
_computing_structure_solution 'SIR-92 (Altomare et al. 1994)'
_diffrn_ambient_temperature 150(2)
_diffrn_detector_area_resol_mean 10.3795
_diffrn_measured_fraction_theta_full 0.999
_diffrn_measured_fraction_theta_max 0.999
_diffrn_measurement_device_type 'Xcalibur, Atlas, Gemini ultra'
_diffrn_measurement_method '\w scans'
_diffrn_radiation_monochromator graphite
_diffrn_radiation_source 'Enhance (Mo) X-ray Source'
_diffrn_radiation_type 'Mo K\a'
_diffrn_radiation_wavelength 0.7107
_diffrn_reflns_av_R_equivalents 0.0576
_diffrn_reflns_av_sigmaI/netI 0.1345
_diffrn_reflns_limit_h_max 21
_diffrn_reflns_limit_h_min -21
_diffrn_reflns_limit_k_max 21
_diffrn_reflns_limit_k_min -21
_diffrn_reflns_limit_l_max 35
_diffrn_reflns_limit_l_min -35
_diffrn_reflns_number 26194
_diffrn_reflns_theta_full 23.99
_diffrn_reflns_theta_max 30.4400
_diffrn_reflns_theta_min 3.4510
_exptl_absorpt_coefficient_mu 0.959
_exptl_absorpt_correction_T_max 0.887
_exptl_absorpt_correction_T_min 0.814
_exptl_absorpt_correction_type analytical
_exptl_absorpt_process_details
;
CrysAlisPro, Oxford Diffraction Ltd.,
Version 1.171.34.9 (release 08-12-2009 CrysAlis171 .NET)
(compiled Dec 8 2009,17:31:18)
Analytical numeric absorption correction using a multifaceted crystal
model based on expressions derived by R.C. Clark & J.S. Reid.
(Clark, R. C. & Reid, J. S. (1995). Acta Cryst. A51, 887-897)
;
_exptl_crystal_colour orange
_exptl_crystal_density_diffrn 1.260
_exptl_crystal_density_method 'not measured'
_exptl_crystal_description hexagon
_exptl_crystal_F_000 2048
_exptl_crystal_size_max 0.3097
_exptl_crystal_size_mid 0.2316
_exptl_crystal_size_min 0.1600
_refine_diff_density_max 0.928
_refine_diff_density_min -0.483
_refine_diff_density_rms 0.097
_refine_ls_abs_structure_details 'Flack H D (1983), Acta Cryst. A39, 876-881'
_refine_ls_abs_structure_Flack 0.08(3)
_refine_ls_extinction_method none
_refine_ls_goodness_of_fit_ref 1.200
_refine_ls_hydrogen_treatment constr
_refine_ls_matrix_type full
_refine_ls_number_parameters 363
_refine_ls_number_reflns 5271
_refine_ls_number_restraints 5
_refine_ls_restrained_S_all 1.203
_refine_ls_R_factor_all 0.0709
_refine_ls_R_factor_gt 0.0674
_refine_ls_shift/su_max 0.024
_refine_ls_shift/su_mean 0.000
_refine_ls_structure_factor_coef Fsqd
_refine_ls_weighting_details 'calc w=1/[\s^2^(Fo^2^)+(0.0723P)^2^+16.3542P] where P=(Fo^2^+2Fc^2^)/3'
_refine_ls_weighting_scheme calc
_refine_ls_wR_factor_gt 0.1755
_refine_ls_wR_factor_ref 0.1772
_reflns_number_gt 5027
_reflns_number_total 5271
_reflns_threshold_expression >2sigma(I)
_cod_data_source_file c2dt12415g.txt
_cod_data_source_block m
_cod_original_cell_volume 5156.0(3)
_cod_database_code 7018899

loop_
_symmetry_equiv_pos_as_xyz
'x, y, z'
'-y, x-y, z'
'-x+y, -x, z'
'y, x, z+1/2'
'x-y, -y, z+1/2'
'-x, -x+y, z+1/2'

loop_
_atom_site_label
_atom_site_type_symbol
_atom_site_fract_x
_atom_site_fract_y
_atom_site_fract_z
_atom_site_U_iso_or_equiv
_atom_site_adp_type
_atom_site_occupancy
_atom_site_symmetry_multiplicity
_atom_site_calc_flag
_atom_site_refinement_flags
_atom_site_disorder_assembly
_atom_site_disorder_group
Cu1 Cu 0.3333 0.6667 0.22414(6) 0.0260(4) Uani 1 3 d S . .
Cu2 Cu 0.39377(7) 0.80093(7) 0.32447(4) 0.0277(2) Uani 1 1 d . . .
P1 P 0.41190(16) 0.83664(15) 0.23505(8) 0.0285(5) Uani 1 1 d . . .
P2 P 0.50300(16) 0.76044(16) 0.36275(8) 0.0288(5) Uani 1 1 d . . .
C1 C 0.5311(6) 0.9009(7) 0.1987(3) 0.035(2) Uani 1 1 d . . .
C2 C 0.5680(6) 0.8500(7) 0.1700(3) 0.036(2) Uani 1 1 d . . .
H2 H 0.5308 0.7789 0.1698 0.044 Uiso 1 1 calc R . .
C3 C 0.6565(8) 0.8977(9) 0.1416(4) 0.054(3) Uani 1 1 d . . .
H3 H 0.6777 0.8593 0.1216 0.064 Uiso 1 1 calc R . .
C4 C 0.7147(8) 1.0014(9) 0.1421(4) 0.065(4) Uani 1 1 d . . .
H4 H 0.7765 1.0353 0.1234 0.078 Uiso 1 1 calc R . .
C5 C 0.6790(9) 1.0527(8) 0.1709(5) 0.063(3) Uani 1 1 d . . .
H5 H 0.7174 1.1237 0.1718 0.076 Uiso 1 1 calc R . .
C6 C 0.5915(7) 1.0063(7) 0.1979(4) 0.051(3) Uani 1 1 d . . .
H6 H 0.5699 1.0455 0.2168 0.061 Uiso 1 1 calc R . .
C11 C 0.3615(7) 0.9180(6) 0.2128(3) 0.036(2) Uani 1 1 d . . .
C12 C 0.3736(8) 0.9529(7) 0.1615(4) 0.053(3) Uani 1 1 d . . .
H12 H 0.4062 0.9336 0.1359 0.063 Uiso 1 1 calc R . .
C13 C 0.3385(10) 1.0166(8) 0.1469(5) 0.072(4) Uani 1 1 d . . .
H13 H 0.3493 1.0425 0.1115 0.086 Uiso 1 1 calc R . .
C14 C 0.2884(11) 1.0425(9) 0.1828(7) 0.084(5) Uani 1 1 d . . .
H14 H 0.2638 1.0856 0.1724 0.101 Uiso 1 1 calc R . .
C15 C 0.2738(10) 1.0052(10) 0.2345(7) 0.083(5) Uani 1 1 d . . .
H15 H 0.2392 1.0224 0.2600 0.100 Uiso 1 1 calc R . .
C16 C 0.3103(8) 0.9432(7) 0.2484(4) 0.049(2) Uani 1 1 d . . .
H16 H 0.2997 0.9170 0.2836 0.059 Uiso 1 1 calc R . .
C21 C 0.5199(6) 0.7625(7) 0.4354(3) 0.0325(19) Uani 1 1 d . . .
C22 C 0.4779(6) 0.6758(7) 0.4657(3) 0.037(2) Uani 1 1 d . . .
H22 H 0.4409 0.6128 0.4484 0.044 Uiso 1 1 calc R . .
C23 C 0.4888(8) 0.6790(9) 0.5215(4) 0.053(3) Uani 1 1 d . . .
H23 H 0.4587 0.6187 0.5416 0.064 Uiso 1 1 calc R . .
C24 C 0.5423(8) 0.7680(9) 0.5464(4) 0.056(3) Uani 1 1 d . . .
H24 H 0.5500 0.7702 0.5841 0.067 Uiso 1 1 calc R . .
C25 C 0.5850(7) 0.8543(9) 0.5180(4) 0.052(3) Uani 1 1 d . . .
H25 H 0.6219 0.9162 0.5363 0.062 Uiso 1 1 calc R . .
C26 C 0.5766(7) 0.8549(7) 0.4633(4) 0.042(2) Uani 1 1 d . . .
H26 H 0.6083 0.9165 0.4443 0.050 Uiso 1 1 calc R . .
C31 C 0.6350(6) 0.8464(7) 0.3460(3) 0.035(2) Uani 1 1 d . . .
C32 C 0.6631(7) 0.9261(8) 0.3105(3) 0.048(3) Uani 1 1 d . . .
H32 H 0.6136 0.9385 0.2957 0.058 Uiso 1 1 calc R . .
C33 C 0.7619(8) 0.9864(10) 0.2970(4) 0.073(4) Uani 1 1 d . . .
H33 H 0.7788 1.0372 0.2709 0.088 Uiso 1 1 calc R . .
C34 C 0.8342(9) 0.9765(10) 0.3191(5) 0.064(3) Uani 1 1 d . . .
H34 H 0.9020 1.0220 0.3102 0.076 Uiso 1 1 calc R . .
C35 C 0.8108(7) 0.8988(10) 0.3556(4) 0.066(3) Uani 1 1 d . . .
H35 H 0.8624 0.8908 0.3715 0.079 Uiso 1 1 calc R . .
C36 C 0.7131(7) 0.8352(8) 0.3678(4) 0.047(2) Uani 1 1 d . . .
H36 H 0.6969 0.7816 0.3919 0.057 Uiso 1 1 calc R . .
Li1 Li 1.0000 1.0000 0.5185(11) 0.049(7) Uani 1 3 d S . .
O1 O 0.9582(5) 1.0936(6) 0.4981(3) 0.0579(19) Uani 1 1 d . . .
C41 C 0.8608(9) 1.0673(10) 0.4799(6) 0.076(4) Uani 1 1 d . . .
H41A H 0.8112 1.0340 0.5088 0.091 Uiso 1 1 calc R . .
H41B H 0.8416 1.0208 0.4492 0.091 Uiso 1 1 calc R . .
C42 C 0.8639(11) 1.1586(10) 0.4642(6) 0.087(4) Uani 1 1 d . . .
H42A H 0.7976 1.1532 0.4687 0.104 Uiso 1 1 calc R . .
H42B H 0.8853 1.1754 0.4265 0.104 Uiso 1 1 calc R . .
C43 C 0.9405(10) 1.2362(9) 0.5019(5) 0.073(4) Uani 1 1 d . . .
H43A H 0.9754 1.3032 0.4849 0.087 Uiso 1 1 calc R . .
H43B H 0.9085 1.2402 0.5353 0.087 Uiso 1 1 calc R . .
C44 C 1.0110(11) 1.1990(10) 0.5124(5) 0.076(4) Uani 1 1 d . . .
H44A H 1.0723 1.2362 0.4905 0.091 Uiso 1 1 calc R . .
H44B H 1.0303 1.2076 0.5506 0.091 Uiso 1 1 calc R . .
O2 O 1.0000 1.0000 0.5961(6) 0.081(4) Uiso 1 3 d S . .
C51 C 1.088(2) 1.031(2) 0.6265(11) 0.127(10) Uiso 0.67 1 d P . .
H51A H 1.1440 1.0952 0.6130 0.153 Uiso 0.67 1 calc PR . .
H51B H 1.1087 0.9798 0.6266 0.153 Uiso 0.67 1 calc PR . .
C52 C 1.0548(13) 1.0437(14) 0.6817(7) 0.068(5) Uiso 0.67 1 d P . .
H52A H 1.0238 1.0848 0.6884 0.081 Uiso 0.33 1 d P A 1
H52B H 1.1093 1.0660 0.7093 0.081 Uiso 0.33 1 d P B 1
H52C H 1.0909 1.1124 0.6986 0.081 Uiso 0.33 1 d P C 2
H52D H 1.0713 1.0036 0.7050 0.081 Uiso 0.33 1 d P D 2
Li2 Li 0.6667 1.3333 0.3175(10) 0.049(7) Uani 1 3 d S . .
O3 O 0.6003(7) 1.1993(6) 0.3449(4) 0.090(3) Uani 1 1 d . . .
C61 C 0.5037(14) 1.1174(13) 0.3308(9) 0.128(7) Uani 1 1 d . . .
H61A H 0.5104 1.0795 0.3007 0.154 Uiso 1 1 calc R . .
H61B H 0.4594 1.1432 0.3193 0.154 Uiso 1 1 calc R . .
C62 C 0.4588(17) 1.0496(14) 0.3782(9) 0.143(9) Uani 1 1 d . . .
H62A H 0.4277 1.0742 0.4042 0.172 Uiso 1 1 calc R . .
H62B H 0.4115 0.9792 0.3682 0.172 Uiso 1 1 calc R . .
C63 C 0.553(3) 1.065(2) 0.3948(17) 0.26(2) Uani 1 1 d . . .
H63A H 0.5579 1.0060 0.3844 0.313 Uiso 1 1 calc R . .
H63B H 0.5554 1.0691 0.4343 0.313 Uiso 1 1 calc R . .
C64 C 0.6366(15) 1.1514(16) 0.3743(14) 0.227(18) Uani 1 1 d . . .
H64A H 0.6787 1.1948 0.4038 0.272 Uiso 1 1 calc R . .
H64B H 0.6775 1.1328 0.3519 0.272 Uiso 1 1 calc R . .
O4 O 0.6667 1.3333 0.2424(10) 0.203(13) Uiso 1 3 d SD . .
C71 C 0.663(3) 1.4207(14) 0.2165(8) 0.132(10) Uiso 0.67 1 d PD E .
H71A H 0.6092 1.4311 0.2305 0.158 Uiso 0.67 1 calc PR . .
H71B H 0.7284 1.4839 0.2172 0.158 Uiso 0.67 1 calc PR . .
C72 C 0.6394(18) 1.3682(16) 0.1633(7) 0.085(6) Uiso 0.67 1 d PD . .
H72C H 0.6305 1.4104 0.1381 0.102 Uiso 0.33 1 d P E 1
H72D H 0.5752 1.3030 0.1643 0.102 Uiso 0.33 1 d P F 1
H72A H 0.6842 1.4136 0.1412 0.102 Uiso 0.33 1 d P G 2
H72B H 0.5701 1.3582 0.1530 0.102 Uiso 0.33 1 d P H 2

loop_
_atom_site_aniso_label
_atom_site_aniso_U_11
_atom_site_aniso_U_22
_atom_site_aniso_U_33
_atom_site_aniso_U_23
_atom_site_aniso_U_13
_atom_site_aniso_U_12
Cu1 0.0275(5) 0.0275(5) 0.0230(8) 0.000 0.000 0.0137(3)
Cu2 0.0306(6) 0.0309(5) 0.0232(4) 0.0004(4) -0.0037(4) 0.0166(5)
P1 0.0319(11) 0.0251(10) 0.0237(10) 0.0044(8) -0.0016(9) 0.0107(9)
P2 0.0295(11) 0.0344(11) 0.0232(9) 0.0018(9) -0.0020(9) 0.0164(10)
C1 0.033(5) 0.040(5) 0.028(4) 0.006(4) -0.004(4) 0.015(4)
C2 0.032(5) 0.031(5) 0.040(5) 0.006(4) 0.005(4) 0.011(4)
C3 0.047(6) 0.066(7) 0.040(5) 0.009(5) 0.010(5) 0.023(6)
C4 0.035(6) 0.057(7) 0.060(7) 0.033(6) 0.006(5) -0.010(5)
C5 0.065(7) 0.037(6) 0.065(7) 0.018(5) -0.001(6) 0.008(6)
C6 0.048(6) 0.034(5) 0.057(6) 0.012(5) 0.003(5) 0.010(5)
C11 0.045(5) 0.021(4) 0.039(5) 0.003(4) -0.016(4) 0.015(4)
C12 0.071(7) 0.040(5) 0.047(6) -0.001(5) -0.022(5) 0.028(5)
C13 0.076(8) 0.040(6) 0.086(8) 0.027(6) -0.020(7) 0.019(6)
C14 0.077(9) 0.038(6) 0.136(13) 0.014(8) -0.039(9) 0.028(6)
C15 0.064(8) 0.076(9) 0.138(13) 0.054(9) 0.032(8) 0.056(7)
C16 0.051(6) 0.041(5) 0.069(7) 0.007(5) -0.001(5) 0.032(5)
C21 0.037(5) 0.048(5) 0.025(4) 0.002(4) -0.005(4) 0.031(4)
C22 0.027(4) 0.055(6) 0.029(4) 0.002(4) -0.002(4) 0.021(4)
C23 0.055(6) 0.067(7) 0.034(5) 0.008(5) -0.006(5) 0.027(6)
C24 0.058(7) 0.089(9) 0.023(4) -0.010(5) -0.012(5) 0.039(7)
C25 0.040(6) 0.066(7) 0.055(6) -0.024(6) -0.019(5) 0.032(5)
C26 0.038(5) 0.052(6) 0.037(5) -0.010(4) -0.015(4) 0.025(5)
C31 0.032(5) 0.053(6) 0.024(4) -0.007(4) 0.000(4) 0.023(4)
C32 0.030(5) 0.058(6) 0.030(4) 0.008(5) -0.007(4) 0.001(5)
C33 0.052(7) 0.093(9) 0.039(6) 0.012(6) -0.016(5) 0.009(7)
C34 0.046(6) 0.074(8) 0.059(7) -0.015(6) -0.009(6) 0.021(6)
C35 0.026(5) 0.109(10) 0.051(6) -0.003(7) -0.010(5) 0.026(6)
C36 0.041(6) 0.063(7) 0.043(5) 0.006(5) 0.000(4) 0.030(5)
Li1 0.046(10) 0.046(10) 0.054(17) 0.000 0.000 0.023(5)
O1 0.052(4) 0.057(4) 0.069(5) -0.013(4) -0.013(4) 0.031(4)
C41 0.042(6) 0.086(9) 0.090(9) -0.002(7) -0.009(6) 0.024(6)
C42 0.081(10) 0.088(10) 0.113(11) -0.007(9) -0.038(9) 0.058(9)
C43 0.090(9) 0.047(7) 0.085(9) 0.013(6) 0.026(7) 0.037(7)
C44 0.081(9) 0.073(9) 0.079(8) -0.015(7) -0.019(7) 0.043(8)
Li2 0.064(11) 0.064(11) 0.021(12) 0.000 0.000 0.032(5)
O3 0.066(6) 0.055(5) 0.131(10) 0.004(5) -0.022(5) 0.017(5)
C61 0.102(13) 0.081(11) 0.158(18) -0.039(13) 0.003(13) 0.013(10)
C62 0.125(17) 0.084(13) 0.138(17) -0.033(12) 0.042(14) -0.010(12)
C63 0.19(3) 0.13(2) 0.43(6) 0.15(3) 0.01(4) 0.05(2)
C64 0.079(13) 0.111(16) 0.45(5) 0.12(2) -0.05(2) 0.020(12)

loop_
_atom_type_symbol
_atom_type_description
_atom_type_scat_dispersion_real
_atom_type_scat_dispersion_imag
_atom_type_scat_source
C C 0.0033 0.0016 'International Tables Vol C Tables 4.2.6.8 and 6.1.1.4'
H H 0.0000 0.0000 'International Tables Vol C Tables 4.2.6.8 and 6.1.1.4'
Cu Cu 0.3201 1.2651 'International Tables Vol C Tables 4.2.6.8 and 6.1.1.4'
Li Li -0.0003 0.0001 'International Tables Vol C Tables 4.2.6.8 and 6.1.1.4'
O O 0.0106 0.0060 'International Tables Vol C Tables 4.2.6.8 and 6.1.1.4'
P P 0.1023 0.0942 'International Tables Vol C Tables 4.2.6.8 and 6.1.1.4'

loop_
_geom_angle_atom_site_label_1
_geom_angle_atom_site_label_2
_geom_angle_atom_site_label_3
_geom_angle
_geom_angle_site_symmetry_1
_geom_angle_site_symmetry_3
P1 Cu1 P1 118.59(3) . 2_665
P1 Cu1 P1 118.59(3) . 3_565
P1 Cu1 P1 118.59(3) 2_665 3_565
P2 Cu2 P1 117.32(9) . .
P2 Cu2 P2 118.74(11) . 2_665
P1 Cu2 P2 118.80(9) . 2_665
C1 P1 C11 97.5(4) . .
C1 P1 Cu1 111.9(3) . .
C11 P1 Cu1 125.2(3) . .
C1 P1 Cu2 125.7(3) . .
C11 P1 Cu2 114.4(3) . .
Cu1 P1 Cu2 84.85(8) . .
C21 P2 C31 96.8(4) . .
C21 P2 Cu2 122.0(3) . .
C31 P2 Cu2 114.2(3) . .
C21 P2 Cu2 116.4(3) . 3_565
C31 P2 Cu2 124.1(3) . 3_565
Cu2 P2 Cu2 85.80(8) . 3_565
C2 C1 C6 115.2(8) . .
C2 C1 P1 122.5(7) . .
C6 C1 P1 122.3(8) . .
C1 C2 C3 123.0(9) . .
C2 C3 C4 120.5(11) . .
C5 C4 C3 117.0(10) . .
C6 C5 C4 122.6(10) . .
C5 C6 C1 121.7(11) . .
C12 C11 C16 118.9(9) . .
C12 C11 P1 121.7(8) . .
C16 C11 P1 119.4(7) . .
C11 C12 C13 120.2(11) . .
C14 C13 C12 120.7(11) . .
C13 C14 C15 119.3(11) . .
C16 C15 C14 119.1(13) . .
C11 C16 C15 121.9(11) . .
C22 C21 C26 116.9(8) . .
C22 C21 P2 122.2(7) . .
C26 C21 P2 120.9(7) . .
C21 C22 C23 121.4(9) . .
C24 C23 C22 119.7(10) . .
C23 C24 C25 120.5(9) . .
C24 C25 C26 121.9(10) . .
C25 C26 C21 119.6(9) . .
C32 C31 C36 116.5(8) . .
C32 C31 P2 121.6(7) . .
C36 C31 P2 121.9(7) . .
C33 C32 C31 120.2(10) . .
C34 C33 C32 122.3(11) . .
C33 C34 C35 120.0(11) . .
C36 C35 C34 118.7(10) . .
C35 C36 C31 122.1(10) . .
O1 Li1 O1 113.2(7) 3_675 2_765
O1 Li1 O1 113.2(7) 3_675 .
O1 Li1 O1 113.2(7) 2_765 .
O1 Li1 O2 105.4(9) 3_675 .
O1 Li1 O2 105.4(9) 2_765 .
O1 Li1 O2 105.4(9) . .
C41 O1 C44 108.6(9) . .
C41 O1 Li1 125.1(8) . .
C44 O1 Li1 124.4(8) . .
O1 C41 C42 107.2(11) . .
C41 C42 C43 103.4(11) . .
C44 C43 C42 103.8(10) . .
O1 C44 C43 106.3(10) . .
C51 O2 C51 93.8(19) . 3_675
C51 O2 C51 93.8(19) . 2_765
C51 O2 C51 93.8(19) 3_675 2_765
C51 O2 Li1 122.5(14) . .
C51 O2 Li1 122.5(14) 3_675 .
C51 O2 Li1 122.5(14) 2_765 .
O2 C51 C52 102(2) . .
O2 C51 C52 81.9(17) . 3_675
C52 C51 C52 42.2(14) . 3_675
C52 C52 C52 60.000(12) 3_675 2_765
C52 C52 C51 88.2(17) 3_675 .
C52 C52 C51 110.1(13) 2_765 .
C52 C52 C51 87.1(13) 3_675 2_765
C52 C52 C51 49.5(12) 2_765 2_765
C51 C52 C51 70.6(19) . 2_765
O4 Li2 O3 111.0(7) . 2_775
O4 Li2 O3 111.0(7) . .
O3 Li2 O3 107.9(8) 2_775 .
O4 Li2 O3 111.0(7) . 3_575
O3 Li2 O3 107.9(8) 2_775 3_575
O3 Li2 O3 107.9(8) . 3_575
C64 O3 C61 100.7(14) . .
C64 O3 Li2 130.0(11) . .
C61 O3 Li2 128.4(12) . .
O3 C61 C62 109.4(17) . .
C63 C62 C61 92.2(19) . .
C62 C63 C64 116(2) . .
O3 C64 C63 106.3(19) . .
C71 O4 C71 103.1(9) 3_575 2_775
C71 O4 C71 103.1(9) 3_575 .
C71 O4 C71 103.1(9) 2_775 .
C71 O4 Li2 115.2(8) 3_575 .
C71 O4 Li2 115.2(8) 2_775 .
C71 O4 Li2 115.2(8) . .
C72 C71 O4 90.5(12) . .
H72C C72 C72 121(2) . 3_575
H72C C72 C72 137.4(13) . 2_775
C72 C72 C72 60.000(6) 3_575 2_775
H72C C72 C71 107.2(17) . .
C72 C72 C71 93.2(18) 3_575 .
C72 C72 C71 115.4(8) 2_775 .

loop_
_geom_bond_atom_site_label_1
_geom_bond_atom_site_label_2
_geom_bond_distance
_geom_bond_site_symmetry_2
Cu1 P1 2.289(2) .
Cu1 P1 2.289(2) 2_665
Cu1 P1 2.289(2) 3_565
Cu2 P2 2.280(2) .
Cu2 P1 2.289(2) .
Cu2 P2 2.290(2) 2_665
P1 C1 1.835(9) .
P1 C11 1.861(8) .
P2 C21 1.835(8) .
P2 C31 1.838(9) .
P2 Cu2 2.290(2) 3_565
C1 C2 1.379(13) .
C1 C6 1.412(13) .
C2 C3 1.380(13) .
C3 C4 1.388(16) .
C4 C5 1.372(17) .
C5 C6 1.352(15) .
C11 C12 1.368(13) .
C11 C16 1.369(14) .
C12 C13 1.387(16) .
C13 C14 1.37(2) .
C14 C15 1.39(2) .
C15 C16 1.375(14) .
C21 C22 1.386(12) .
C21 C26 1.428(13) .
C22 C23 1.404(12) .
C23 C24 1.349(15) .
C24 C25 1.355(16) .
C25 C26 1.374(14) .
C31 C32 1.397(13) .
C31 C36 1.410(13) .
C32 C33 1.373(14) .
C33 C34 1.319(17) .
C34 C35 1.404(17) .
C35 C36 1.360(15) .
Li1 O1 1.921(11) 3_675
Li1 O1 1.921(11) 2_765
Li1 O1 1.921(10) .
Li1 O2 1.94(3) .
O1 C41 1.420(13) .
O1 C44 1.453(14) .
C41 C42 1.441(17) .
C42 C43 1.518(18) .
C43 C44 1.483(17) .
O2 C51 1.42(3) .
O2 C51 1.42(3) 3_675
O2 C51 1.42(3) 2_765
C51 C52 1.52(3) .
C51 C52 1.99(3) 3_675
C52 C52 1.34(3) 3_675
C52 C52 1.34(3) 2_765
C52 C51 1.99(3) 2_765
Li2 O4 1.88(3) .
Li2 O3 1.917(12) 2_775
Li2 O3 1.917(12) .
Li2 O3 1.917(12) 3_575
O3 C64 1.35(2) .
O3 C61 1.435(17) .
C61 C62 1.50(3) .
C62 C63 1.41(3) .
C63 C64 1.41(3) .
O4 C71 1.518(9) 3_575
O4 C71 1.518(9) 2_775
O4 C71 1.518(9) .
C71 C72 1.507(10) .
C72 H72C 0.97(2) .
C72 C72 1.44(4) 3_575
C72 C72 1.44(4) 2_775
